data_4088823
loop_
_publ_author_name
'Lee, Heejun'
'Campbell, Michael G.'
'Hern\'andez S\'anchez, Ra\'ul'
'B\"orgel, Jonas'
'Raynaud, Jean'
'Parker, Sarah E.'
'Ritter, Tobias'

_publ_section_title
;
 Mechanistic Insight Into High-Spin Iron(I)-Catalyzed Butadiene
 Dimerization
;
_journal_issue 17
_journal_name_full Organometallics
_journal_page_first 2923
_journal_paper_doi 10.1021/acs.organomet.6b00474
_journal_volume 35
_journal_year 2016
_chemical_formula_sum 'C27 H32 Fe N2'
_chemical_formula_weight 440.39
_space_group_IT_number 1
_space_group_name_Hall 'P 1'
_space_group_name_H-M_alt 'P 1'
_symmetry_cell_setting triclinic
_symmetry_space_group_name_H-M 'P 1'
_atom_sites_solution_hydrogens geom
_atom_sites_solution_primary direct
_atom_sites_solution_secondary difmap
_audit_creation_method SHELXL-97
_cell_angle_alpha 97.767(13)
_cell_angle_beta 99.295(16)
_cell_angle_gamma 105.53(2)
_cell_formula_units_Z 2
_cell_length_a 8.191(5)
_cell_length_b 9.559(7)
_cell_length_c 15.583(12)
_cell_measurement_reflns_used 19454
_cell_measurement_temperature 100(2)
_cell_measurement_theta_max 25.7
_cell_measurement_theta_min 2.25
_cell_volume 1139.5(14)
_computing_cell_refinement 'SAINT 7.46A (Bruker-AXS, 2009)'
_computing_data_collection 'APEX2 v2009.3.0'
_computing_data_reduction 'SAINT 7.46A (Bruker-AXS, 2009)'
_computing_molecular_graphics 'Bruker SHELXTL (Sheldrick, 2008)'
_computing_publication_material 'Bruker SHELXTL (Sheldrick, 2008)'
_computing_structure_refinement 'SHELXL-97 (Sheldrick, 2008)'
_computing_structure_solution 'SHELXS-97 (Sheldrick, 2008)'
_diffrn_ambient_temperature 100(2)
_diffrn_measured_fraction_theta_full 0.986
_diffrn_measured_fraction_theta_max 0.986
_diffrn_measurement_device_type
;
Bruker D8 goniometer with CCD area detector
;
_diffrn_measurement_method 'phi and omega scans'
_diffrn_radiation_monochromator graphite
_diffrn_radiation_source 'fine-focus sealed tube'
_diffrn_radiation_type MoK\a
_diffrn_radiation_wavelength 0.71073
_diffrn_reflns_av_R_equivalents 0.0474
_diffrn_reflns_av_sigmaI/netI 0.1332
_diffrn_reflns_limit_h_max 9
_diffrn_reflns_limit_h_min -9
_diffrn_reflns_limit_k_max 11
_diffrn_reflns_limit_k_min -11
_diffrn_reflns_limit_l_max 18
_diffrn_reflns_limit_l_min -18
_diffrn_reflns_number 9802
_diffrn_reflns_theta_full 25.74
_diffrn_reflns_theta_max 25.74
_diffrn_reflns_theta_min 2.25
_exptl_absorpt_coefficient_mu 0.677
_exptl_absorpt_correction_T_max 0.9669
_exptl_absorpt_correction_T_min 0.7925
_exptl_absorpt_correction_type multi-scan
_exptl_absorpt_process_details 'SADABS (Sheldrick, 2008)'
_exptl_crystal_colour red
_exptl_crystal_density_diffrn 1.284
_exptl_crystal_density_method 'not measured'
_exptl_crystal_description plate
_exptl_crystal_F_000 468
_exptl_crystal_size_max 0.36
_exptl_crystal_size_mid 0.18
_exptl_crystal_size_min 0.05
_refine_diff_density_max 3.035
_refine_diff_density_min -0.897
_refine_diff_density_rms 0.122
_refine_ls_abs_structure_details 'Flack H D (1983), Acta Cryst. A39, 876-881'
_refine_ls_abs_structure_Flack 0.02(3)
_refine_ls_extinction_method none
_refine_ls_goodness_of_fit_ref 0.991
_refine_ls_hydrogen_treatment mixed
_refine_ls_matrix_type full
_refine_ls_number_parameters 507
_refine_ls_number_reflns 7642
_refine_ls_number_restraints 153
_refine_ls_restrained_S_all 0.988
_refine_ls_R_factor_all 0.1033
_refine_ls_R_factor_gt 0.0760
_refine_ls_shift/su_max 0.002
_refine_ls_shift/su_mean 0.000
_refine_ls_structure_factor_coef Fsqd
_refine_ls_weighting_details 'calc w=1/[\s^2^(Fo^2^)+(0.1108P)^2^+0.0000P] where P=(Fo^2^+2Fc^2^)/3'
_refine_ls_weighting_scheme calc
_refine_ls_wR_factor_gt 0.1767
_refine_ls_wR_factor_ref 0.1926
_reflns_number_gt 5750
_reflns_number_total 7642
_reflns_threshold_expression >2sigma(I)
_cod_data_source_file om6b00474_si_002.cif
_cod_data_source_block Complex3
_cod_depositor_comments
;
The following automatic conversions were performed:

data item '_symmetry_cell_setting' value 'Triclinic' was changed to
'triclinic' in accordance with the
/home/saulius/struct/COD-crude-data/automatic-downloads/DataCite-retrospective/ACS/depositions/lib/dictionaries/cif_core.dic
dictionary named 'cif_core.dic' version 2.4.2 last updated on
2011-04-26.

Automatic conversion script
Id: cif_fix_values 6909 2019-04-08 15:41:33Z antanas 

2020-05-14
Z value and formula fixed to values more according to usual
chemical conventions.                 miguel
;
_cod_original_formula_sum 'C54 H64 Fe2 N4'
_cod_original_formula_weight 880.79
_cod_original_formula_units_Z 1
_cod_original_cell_volume 1139.4(14)
_cod_original_sg_symbol_H-M P1
_cod_database_code 4088823

loop_
_symmetry_equiv_pos_as_xyz
'x, y, z'

loop_
_atom_site_label
_atom_site_type_symbol
_atom_site_fract_x
_atom_site_fract_y
_atom_site_fract_z
_atom_site_U_iso_or_equiv
_atom_site_adp_type
_atom_site_occupancy
_atom_site_symmetry_multiplicity
_atom_site_calc_flag
_atom_site_refinement_flags
C1 C 0.8127(10) 0.5192(9) 0.9737(5) 0.0221(18) Uani 1 1 d .
H1A H 0.7583 0.4492 1.0086 0.033 Uiso 1 1 calc R
H1B H 0.8095 0.6185 0.9975 0.033 Uiso 1 1 calc R
H1C H 0.9333 0.5198 0.9766 0.033 Uiso 1 1 calc R
C2 C 0.7162(9) 0.4738(8) 0.8793(5) 0.0143(16) Uani 1 1 d .
C3 C 0.6025(10) 0.3350(8) 0.8412(5) 0.0157(17) Uani 1 1 d .
C4 C 0.5526(11) 0.2075(10) 0.8875(6) 0.025(2) Uani 1 1 d .
H4A H 0.6387 0.2234 0.9422 0.037 Uiso 1 1 calc R
H4B H 0.5477 0.1161 0.8489 0.037 Uiso 1 1 calc R
H4C H 0.4387 0.1997 0.9019 0.037 Uiso 1 1 calc R
C5 C 0.1680(10) 0.2793(8) 0.7509(5) 0.0186(17) Uani 1 1 d .
H5A H 0.1992 0.3707 0.7274 0.028 Uiso 1 1 calc R
H5B H 0.2193 0.2996 0.8143 0.028 Uiso 1 1 calc R
H5C H 0.0417 0.2414 0.7420 0.028 Uiso 1 1 calc R
C6 C 0.2376(5) 0.1622(4) 0.7018(3) 0.0165(11) Uani 1 1 d GU
C7 C 0.1183(4) 0.0352(5) 0.6494(3) 0.0187(12) Uani 1 1 d GU
H7 H -0.0022 0.0203 0.6460 0.022 Uiso 1 1 calc R
C8 C 0.1752(5) -0.0699(4) 0.6021(3) 0.0220(12) Uani 1 1 d GU
H8 H 0.0936 -0.1566 0.5664 0.026 Uiso 1 1 calc R
C9 C 0.3515(6) -0.0481(5) 0.6071(3) 0.0203(12) Uani 1 1 d GU
H9 H 0.3904 -0.1199 0.5748 0.024 Uiso 1 1 calc R
C10 C 0.4708(4) 0.0788(5) 0.6595(3) 0.0173(11) Uani 1 1 d GU
C11 C 0.4139(5) 0.1839(4) 0.7068(3) 0.0149(11) Uani 1 1 d GU
C12 C 0.6655(10) 0.1079(9) 0.6673(6) 0.0225(18) Uani 1 1 d .
H12A H 0.7150 0.0830 0.7227 0.034 Uiso 1 1 calc R
H12B H 0.7195 0.2126 0.6671 0.034 Uiso 1 1 calc R
H12C H 0.6872 0.0469 0.6171 0.034 Uiso 1 1 calc R
C13 C 0.5983(9) 0.7961(9) 0.8935(5) 0.0211(18) Uani 1 1 d .
H13A H 0.5891 0.7672 0.9509 0.032 Uiso 1 1 calc R
H13B H 0.5247 0.7152 0.8460 0.032 Uiso 1 1 calc R
H13C H 0.5604 0.8845 0.8903 0.032 Uiso 1 1 calc R
C14 C 0.7845(4) 0.8289(5) 0.8831(3) 0.0139(14) Uani 1 1 d GU
C15 C 0.8936(6) 0.9732(4) 0.9054(3) 0.0206(15) Uani 1 1 d GU
H15 H 0.8513 1.0513 0.9275 0.025 Uiso 1 1 calc R
C16 C 1.0645(5) 1.0033(4) 0.8955(4) 0.0199(15) Uani 1 1 d GU
H16 H 1.1390 1.1020 0.9108 0.024 Uiso 1 1 calc R
C17 C 1.1263(4) 0.8891(5) 0.8631(4) 0.0216(16) Uani 1 1 d GU
H17 H 1.2431 0.9097 0.8563 0.026 Uiso 1 1 calc R
C18 C 1.0173(5) 0.7448(4) 0.8408(3) 0.0139(14) Uani 1 1 d GU
C19 C 0.8464(5) 0.7147(4) 0.8507(3) 0.0128(13) Uani 1 1 d GU
C20 C 1.0866(10) 0.6188(9) 0.8075(5) 0.0228(18) Uani 1 1 d .
H20A H 1.2063 0.6595 0.8011 0.034 Uiso 1 1 calc R
H20B H 1.0147 0.5643 0.7500 0.034 Uiso 1 1 calc R
H20C H 1.0831 0.5519 0.8500 0.034 Uiso 1 1 calc R
C21 C 0.7369(11) 0.6480(9) 0.6372(5) 0.0229(19) Uani 1 1 d .
H21 H 0.8494 0.7171 0.6520 0.027 Uiso 1 1 calc R
C22 C 0.5952(11) 0.6914(9) 0.6626(5) 0.0224(18) Uani 1 1 d .
H22 H 0.6134 0.7886 0.6938 0.027 Uiso 1 1 calc R
C23 C 0.4258(10) 0.5877(9) 0.6407(5) 0.0211(18) Uani 1 1 d .
H23 H 0.3304 0.6142 0.6578 0.025 Uiso 1 1 calc R
C24 C 0.4038(12) 0.4476(9) 0.5941(6) 0.020(2) Uani 1 1 d .
H24 H 0.2910 0.3790 0.5776 0.024 Uiso 1 1 calc R
C25 C 0.5449(10) 0.4043(9) 0.5703(5) 0.0197(18) Uani 1 1 d .
H25 H 0.5260 0.3062 0.5403 0.024 Uiso 1 1 calc R
C26 C 0.7130(12) 0.5042(10) 0.5905(6) 0.022(2) Uani 1 1 d .
C27 C 0.8617(12) 0.4607(11) 0.5615(6) 0.035(2) Uani 1 1 d .
H27A H 0.8686 0.4815 0.5021 0.052 Uiso 1 1 calc R
H27B H 0.8437 0.3549 0.5605 0.052 Uiso 1 1 calc R
H27C H 0.9699 0.5173 0.6030 0.052 Uiso 1 1 calc R
N1 N 0.7332(7) 0.5691(6) 0.8209(4) 0.0114(13) Uani 1 1 d .
N2 N 0.5317(7) 0.3245(7) 0.7544(4) 0.0124(13) Uani 1 1 d .
Fe1 Fe 0.60308(11) 0.49491(10) 0.70471(7) 0.0133(3) Uani 1 1 d .
C31 C 0.3335(10) 0.5357(9) 0.0246(5) 0.0243(19) Uani 1 1 d .
H31A H 0.4559 0.5502 0.0230 0.036 Uiso 1 1 calc R
H31B H 0.2938 0.6108 -0.0023 0.036 Uiso 1 1 calc R
H31C H 0.2647 0.4372 -0.0083 0.036 Uiso 1 1 calc R
C32 C 0.3121(9) 0.5496(8) 0.1193(5) 0.0145(16) Uani 1 1 d .
C33 C 0.2290(9) 0.4340(8) 0.1579(5) 0.0132(16) Uani 1 1 d .
C34 C 0.1408(11) 0.2793(9) 0.1101(5) 0.0216(19) Uani 1 1 d .
H34A H 0.0153 0.2629 0.0969 0.032 Uiso 1 1 calc R
H34B H 0.1681 0.2104 0.1474 0.032 Uiso 1 1 calc R
H34C H 0.1811 0.2630 0.0548 0.032 Uiso 1 1 calc R
C35 C 0.7420(10) 0.7431(9) 0.1899(6) 0.0237(19) Uani 1 1 d .
H35A H 0.7182 0.6558 0.1435 0.036 Uiso 1 1 calc R
H35B H 0.7045 0.7124 0.2428 0.036 Uiso 1 1 calc R
H35C H 0.8666 0.7945 0.2044 0.036 Uiso 1 1 calc R
C36 C 0.6444(5) 0.8461(5) 0.1571(3) 0.0185(17) Uani 1 1 d G
C37 C 0.7343(4) 0.9767(5) 0.1347(4) 0.0224(18) Uani 1 1 d G
H37 H 0.8566 1.0018 0.1411 0.027 Uiso 1 1 calc R
C38 C 0.6455(6) 1.0706(4) 0.1030(4) 0.0192(17) Uani 1 1 d G
H38 H 0.7069 1.1599 0.0877 0.023 Uiso 1 1 calc R
C39 C 0.4666(6) 1.0338(5) 0.0938(4) 0.0200(18) Uani 1 1 d G
H39 H 0.4059 1.0980 0.0721 0.024 Uiso 1 1 calc R
C40 C 0.3767(4) 0.9032(5) 0.1162(3) 0.0125(17) Uani 1 1 d G
C41 C 0.4655(5) 0.8094(4) 0.1479(3) 0.0098(14) Uani 1 1 d G
C42 C 0.1800(10) 0.8623(9) 0.1036(5) 0.0223(18) Uani 1 1 d .
H42A H 0.1383 0.9353 0.0753 0.033 Uiso 1 1 calc R
H42B H 0.1474 0.8610 0.1614 0.033 Uiso 1 1 calc R
H42C H 0.1279 0.7642 0.0661 0.033 Uiso 1 1 calc R
C43 C 0.4313(9) 0.3109(9) 0.3297(6) 0.0213(18) Uani 1 1 d .
H43A H 0.4830 0.2567 0.3700 0.032 Uiso 1 1 calc R
H43B H 0.4964 0.4161 0.3454 0.032 Uiso 1 1 calc R
H43C H 0.4353 0.2724 0.2687 0.032 Uiso 1 1 calc R
C44 C 0.2443(4) 0.2912(5) 0.3373(3) 0.0175(11) Uani 1 1 d GU
C45 C 0.1667(5) 0.1948(5) 0.3883(3) 0.0192(11) Uani 1 1 d GU
H45 H 0.2316 0.1422 0.4199 0.023 Uiso 1 1 calc R
C46 C -0.0058(6) 0.1752(5) 0.3931(3) 0.0204(12) Uani 1 1 d GU
H46 H -0.0588 0.1093 0.4279 0.024 Uiso 1 1 calc R
C47 C -0.1007(4) 0.2521(6) 0.3468(3) 0.0188(11) Uani 1 1 d GU
H47 H -0.2186 0.2388 0.3501 0.023 Uiso 1 1 calc R
C48 C -0.0231(5) 0.3486(5) 0.2958(3) 0.0182(11) Uani 1 1 d GU
C49 C 0.1493(5) 0.3681(5) 0.2911(3) 0.0172(11) Uani 1 1 d GU
C50 C -0.1285(10) 0.4366(9) 0.2478(5) 0.0217(18) Uani 1 1 d .
H50A H -0.2447 0.4126 0.2610 0.033 Uiso 1 1 calc R
H50B H -0.1375 0.4108 0.1839 0.033 Uiso 1 1 calc R
H50C H -0.0703 0.5427 0.2680 0.033 Uiso 1 1 calc R
C51 C 0.5200(11) 0.8843(9) 0.3585(5) 0.0211(18) Uani 1 1 d .
H51 H 0.6140 0.9498 0.3418 0.025 Uiso 1 1 calc R
C52 C 0.3518(10) 0.8995(9) 0.3367(5) 0.0227(18) Uani 1 1 d .
H52 H 0.3339 0.9745 0.3053 0.027 Uiso 1 1 calc R
C53 C 0.2106(10) 0.8046(9) 0.3614(5) 0.0228(19) Uani 1 1 d .
H53 H 0.0979 0.8152 0.3467 0.027 Uiso 1 1 calc R
C54 C 0.2383(12) 0.6932(10) 0.4083(6) 0.019(2) Uani 1 1 d .
H54 H 0.1444 0.6291 0.4258 0.023 Uiso 1 1 calc R
C55 C 0.4047(11) 0.6780(9) 0.4287(5) 0.0197(18) Uani 1 1 d .
H55 H 0.4211 0.6020 0.4595 0.024 Uiso 1 1 calc R
C56 C 0.5505(11) 0.7724(9) 0.4050(6) 0.0168(19) Uani 1 1 d .
C57 C 0.7302(11) 0.7598(10) 0.4290(6) 0.029(2) Uani 1 1 d .
H57A H 0.8018 0.8089 0.3908 0.043 Uiso 1 1 calc R
H57B H 0.7254 0.6552 0.4210 0.043 Uiso 1 1 calc R
H57C H 0.7807 0.8070 0.4910 0.043 Uiso 1 1 calc R
N3 N 0.3769(7) 0.6816(6) 0.1775(4) 0.0118(13) Uani 1 1 d .
N4 N 0.2308(8) 0.4784(7) 0.2447(4) 0.0153(14) Uani 1 1 d .
Fe2 Fe 0.34169(10) 0.68034(9) 0.29406(7) 0.0125(3) Uani 1 1 d .

loop_
_atom_site_aniso_label
_atom_site_aniso_U_11
_atom_site_aniso_U_22
_atom_site_aniso_U_33
_atom_site_aniso_U_23
_atom_site_aniso_U_13
_atom_site_aniso_U_12
C1 0.024(5) 0.022(5) 0.018(4) 0.003(4) 0.004(3) 0.003(4)
C2 0.010(4) 0.019(4) 0.015(4) 0.006(3) 0.003(3) 0.004(3)
C3 0.021(4) 0.016(4) 0.017(4) 0.009(3) 0.016(3) 0.009(3)
C4 0.024(5) 0.027(5) 0.025(5) 0.011(4) 0.000(4) 0.011(4)
C5 0.015(4) 0.014(4) 0.030(5) 0.005(3) 0.008(3) 0.009(3)
C6 0.0110(19) 0.018(2) 0.018(3) 0.003(2) 0.001(2) 0.0021(19)
C7 0.012(2) 0.019(3) 0.022(3) 0.002(2) 0.002(2) 0.0005(18)
C8 0.016(2) 0.018(3) 0.028(3) 0.000(2) 0.001(2) 0.002(2)
C9 0.016(2) 0.018(2) 0.027(3) 0.004(2) 0.002(2) 0.006(2)
C10 0.012(2) 0.019(2) 0.021(3) 0.008(2) -0.002(2) 0.0067(17)
C11 0.0093(16) 0.0230(18) 0.0100(18) 0.0040(14) 0.0036(14) -0.0004(14)
C12 0.018(4) 0.016(4) 0.031(5) 0.000(4) 0.002(3) 0.005(3)
C13 0.015(4) 0.024(5) 0.024(4) 0.000(4) 0.004(3) 0.008(4)
C14 0.011(3) 0.014(3) 0.019(4) 0.006(3) 0.005(3) 0.005(2)
C15 0.021(3) 0.014(3) 0.025(4) 0.001(3) -0.002(3) 0.007(3)
C16 0.018(3) 0.013(3) 0.019(4) -0.002(3) -0.001(3) -0.007(3)
C17 0.013(3) 0.019(3) 0.026(4) 0.001(3) 0.004(3) -0.005(2)
C18 0.011(3) 0.012(3) 0.018(4) 0.004(3) 0.005(3) 0.001(2)
C19 0.014(3) 0.010(3) 0.013(3) 0.002(3) 0.003(3) 0.001(2)
C20 0.014(4) 0.029(5) 0.024(4) -0.007(4) 0.000(3) 0.011(4)
C21 0.027(5) 0.027(5) 0.012(4) 0.007(4) 0.006(3) 0.000(4)
C22 0.031(5) 0.021(4) 0.017(4) 0.007(3) 0.003(3) 0.009(4)
C23 0.016(4) 0.030(5) 0.022(4) 0.012(4) 0.003(3) 0.011(4)
C24 0.026(5) 0.016(5) 0.014(4) 0.007(4) 0.000(4) 0.000(4)
C25 0.023(5) 0.017(4) 0.014(4) 0.004(3) -0.009(3) 0.004(4)
C26 0.024(5) 0.028(5) 0.014(5) 0.003(4) 0.003(4) 0.008(4)
C27 0.039(6) 0.053(6) 0.029(5) 0.013(5) 0.021(4) 0.028(5)
N1 0.009(3) 0.009(3) 0.012(3) 0.000(3) -0.001(2) -0.002(3)
N2 0.009(3) 0.014(3) 0.016(3) 0.007(3) 0.002(2) 0.006(3)
Fe1 0.0118(6) 0.0131(6) 0.0144(7) 0.0038(5) 0.0008(5) 0.0032(5)
C31 0.022(5) 0.023(5) 0.027(5) 0.004(4) 0.008(4) 0.005(4)
C32 0.015(4) 0.018(4) 0.010(4) -0.001(3) -0.001(3) 0.008(3)
C33 0.018(4) 0.011(4) 0.011(4) 0.003(3) 0.001(3) 0.006(3)
C34 0.027(5) 0.019(5) 0.018(4) -0.002(4) 0.011(4) 0.004(4)
C35 0.014(4) 0.032(5) 0.033(5) 0.017(4) 0.008(3) 0.012(4)
C36 0.013(4) 0.022(4) 0.021(4) 0.009(3) 0.005(3) 0.004(3)
C37 0.015(4) 0.029(5) 0.025(5) 0.005(4) 0.007(3) 0.008(4)
C38 0.017(4) 0.010(4) 0.023(4) 0.003(3) -0.003(3) -0.004(3)
C39 0.031(5) 0.017(4) 0.015(4) 0.009(3) 0.004(4) 0.011(4)
C40 0.008(4) 0.014(4) 0.011(4) -0.003(3) -0.003(3) 0.001(3)
C41 0.012(4) 0.009(4) 0.006(3) 0.001(3) 0.001(3) 0.000(3)
C42 0.018(4) 0.026(5) 0.023(5) 0.005(4) 0.000(3) 0.009(4)
C43 0.011(4) 0.022(5) 0.033(5) 0.011(4) 0.005(3) 0.004(3)
C44 0.016(2) 0.021(3) 0.013(3) -0.005(2) 0.0050(19) 0.003(2)
C45 0.016(2) 0.020(3) 0.018(3) -0.002(2) 0.002(2) 0.003(2)
C46 0.017(2) 0.019(3) 0.021(3) -0.001(2) 0.006(2) 0.000(2)
C47 0.013(2) 0.021(3) 0.019(3) -0.002(2) 0.006(2) 0.001(2)
C48 0.012(2) 0.020(3) 0.017(3) -0.002(2) 0.003(2) 0.000(2)
C49 0.011(2) 0.026(3) 0.008(3) -0.004(2) 0.0019(19) -0.001(2)
C50 0.011(4) 0.026(5) 0.026(5) 0.005(4) -0.002(3) 0.005(3)
C51 0.026(5) 0.014(4) 0.020(4) 0.006(3) 0.005(4) -0.001(4)
C52 0.027(5) 0.013(4) 0.030(5) 0.005(4) 0.008(4) 0.006(4)
C53 0.015(4) 0.025(5) 0.028(5) -0.003(4) 0.002(3) 0.011(4)
C54 0.019(5) 0.016(5) 0.019(5) 0.002(4) 0.009(4) -0.001(4)
C55 0.037(5) 0.018(4) 0.006(4) 0.003(3) 0.009(3) 0.007(4)
C56 0.012(4) 0.011(4) 0.020(4) -0.006(3) 0.000(3) -0.003(3)
C57 0.021(4) 0.036(5) 0.023(5) 0.001(4) -0.004(4) 0.006(4)
N3 0.010(3) 0.010(3) 0.017(3) 0.006(3) 0.001(2) 0.005(3)
N4 0.008(3) 0.015(3) 0.026(4) 0.010(3) 0.006(3) 0.004(3)
Fe2 0.0121(6) 0.0121(6) 0.0136(6) 0.0024(5) 0.0029(5) 0.0043(5)

loop_
_atom_type_symbol
_atom_type_description
_atom_type_scat_dispersion_real
_atom_type_scat_dispersion_imag
_atom_type_scat_source
C C 0.0033 0.0016 'International Tables Vol C Tables 4.2.6.8 and 6.1.1.4'
H H 0.0000 0.0000 'International Tables Vol C Tables 4.2.6.8 and 6.1.1.4'
Fe Fe 0.3463 0.8444 'International Tables Vol C Tables 4.2.6.8 and 6.1.1.4'
N N 0.0061 0.0033 'International Tables Vol C Tables 4.2.6.8 and 6.1.1.4'

loop_
_geom_angle_atom_site_label_1
_geom_angle_atom_site_label_2
_geom_angle_atom_site_label_3
_geom_angle
C2 C1 H1A 109.5
C2 C1 H1B 109.5
H1A C1 H1B 109.5
C2 C1 H1C 109.5
H1A C1 H1C 109.5
H1B C1 H1C 109.5
N1 C2 C3 112.8(6)
N1 C2 C1 122.0(7)
C3 C2 C1 125.3(7)
N2 C3 C2 112.9(6)
N2 C3 C4 121.1(7)
C2 C3 C4 126.0(7)
C3 C4 H4A 109.5
C3 C4 H4B 109.5
H4A C4 H4B 109.5
C3 C4 H4C 109.5
H4A C4 H4C 109.5
H4B C4 H4C 109.5
C6 C5 H5A 109.5
C6 C5 H5B 109.5
H5A C5 H5B 109.5
C6 C5 H5C 109.5
H5A C5 H5C 109.5
H5B C5 H5C 109.5
C7 C6 C11 120.0
C7 C6 C5 118.2(4)
C11 C6 C5 121.7(4)
C8 C7 C6 120.0
C8 C7 H7 120.0
C6 C7 H7 120.0
C9 C8 C7 120.0
C9 C8 H8 120.0
C7 C8 H8 120.0
C8 C9 C10 120.0
C8 C9 H9 120.0
C10 C9 H9 120.0
C11 C10 C9 120.0
C11 C10 C12 117.9(4)
C9 C10 C12 122.1(4)
C10 C11 C6 120.0
C10 C11 N2 121.9(4)
C6 C11 N2 117.8(4)
C10 C12 H12A 109.5
C10 C12 H12B 109.5
H12A C12 H12B 109.5
C10 C12 H12C 109.5
H12A C12 H12C 109.5
H12B C12 H12C 109.5
C14 C13 H13A 109.5
C14 C13 H13B 109.5
H13A C13 H13B 109.5
C14 C13 H13C 109.5
H13A C13 H13C 109.5
H13B C13 H13C 109.5
C15 C14 C19 120.0
C15 C14 C13 120.0(4)
C19 C14 C13 120.0(4)
C16 C15 C14 120.0
C16 C15 H15 120.0
C14 C15 H15 120.0
C15 C16 C17 120.0
C15 C16 H16 120.0
C17 C16 H16 120.0
C16 C17 C18 120.0
C16 C17 H17 120.0
C18 C17 H17 120.0
C19 C18 C17 120.0
C19 C18 C20 120.0(4)
C17 C18 C20 120.0(4)
C18 C19 C14 120.0
C18 C19 N1 119.3(4)
C14 C19 N1 120.5(4)
C18 C20 H20A 109.5
C18 C20 H20B 109.5
H20A C20 H20B 109.5
C18 C20 H20C 109.5
H20A C20 H20C 109.5
H20B C20 H20C 109.5
C26 C21 C22 121.2(8)
C26 C21 Fe1 71.5(5)
C22 C21 Fe1 69.8(4)
C26 C21 H21 119.4
C22 C21 H21 119.4
Fe1 C21 H21 132.5
C21 C22 C23 119.6(8)
C21 C22 Fe1 70.3(4)
C23 C22 Fe1 70.0(4)
C21 C22 H22 120.2
C23 C22 H22 120.2
Fe1 C22 H22 132.5
C24 C23 C22 118.6(8)
C24 C23 Fe1 70.4(5)
C22 C23 Fe1 69.9(4)
C24 C23 H23 120.7
C22 C23 H23 120.7
Fe1 C23 H23 131.7
C23 C24 C25 121.6(8)
C23 C24 Fe1 70.8(5)
C25 C24 Fe1 70.2(5)
C23 C24 H24 119.2
C25 C24 H24 119.2
Fe1 C24 H24 133.3
C26 C25 C24 121.0(8)
C26 C25 Fe1 72.0(5)
C24 C25 Fe1 70.1(5)
C26 C25 H25 119.5
C24 C25 H25 119.5
Fe1 C25 H25 131.2
C25 C26 C21 117.9(8)
C25 C26 C27 121.1(8)
C21 C26 C27 121.0(8)
C25 C26 Fe1 68.9(5)
C21 C26 Fe1 69.3(5)
C27 C26 Fe1 135.0(6)
C26 C27 H27A 109.5
C26 C27 H27B 109.5
H27A C27 H27B 109.5
C26 C27 H27C 109.5
H27A C27 H27C 109.5
H27B C27 H27C 109.5
C2 N1 C19 118.9(6)
C2 N1 Fe1 116.7(5)
C19 N1 Fe1 124.4(4)
C3 N2 C11 118.1(6)
C3 N2 Fe1 116.7(5)
C11 N2 Fe1 125.1(4)
N1 Fe1 N2 80.9(3)
N1 Fe1 C24 160.6(3)
N2 Fe1 C24 100.5(3)
N1 Fe1 C25 159.3(3)
N2 Fe1 C25 101.5(3)
C24 Fe1 C25 39.7(3)
N1 Fe1 C22 100.5(3)
N2 Fe1 C22 158.2(3)
C24 Fe1 C22 71.1(3)
C25 Fe1 C22 84.9(3)
N1 Fe1 C23 124.6(3)
N2 Fe1 C23 122.0(3)
C24 Fe1 C23 38.8(3)
C25 Fe1 C23 71.8(3)
C22 Fe1 C23 40.1(3)
N1 Fe1 C21 100.6(3)
N2 Fe1 C21 161.6(3)
C24 Fe1 C21 84.2(3)
C25 Fe1 C21 70.8(3)
C22 Fe1 C21 39.9(3)
C23 Fe1 C21 72.4(3)
N1 Fe1 C26 123.5(3)
N2 Fe1 C26 125.4(3)
C24 Fe1 C26 71.5(4)
C25 Fe1 C26 39.1(3)
C22 Fe1 C26 72.1(3)
C23 Fe1 C26 85.8(3)
C21 Fe1 C26 39.2(3)
C32 C31 H31A 109.5
C32 C31 H31B 109.5
H31A C31 H31B 109.5
C32 C31 H31C 109.5
H31A C31 H31C 109.5
H31B C31 H31C 109.5
N3 C32 C33 112.8(6)
N3 C32 C31 121.7(7)
C33 C32 C31 125.5(7)
N4 C33 C32 112.7(6)
N4 C33 C34 122.4(7)
C32 C33 C34 124.9(7)
C33 C34 H34A 109.5
C33 C34 H34B 109.5
H34A C34 H34B 109.5
C33 C34 H34C 109.5
H34A C34 H34C 109.5
H34B C34 H34C 109.5
C36 C35 H35A 109.5
C36 C35 H35B 109.5
H35A C35 H35B 109.5
C36 C35 H35C 109.5
H35A C35 H35C 109.5
H35B C35 H35C 109.5
C37 C36 C41 120.0
C37 C36 C35 119.6(4)
C41 C36 C35 120.4(4)
C36 C37 C38 120.0
C36 C37 H37 120.0
C38 C37 H37 120.0
C39 C38 C37 120.0
C39 C38 H38 120.0
C37 C38 H38 120.0
C38 C39 C40 120.0
C38 C39 H39 120.0
C40 C39 H39 120.0
C39 C40 C41 120.0
C39 C40 C42 119.5(4)
C41 C40 C42 120.5(4)
C40 C41 C36 120.0
C40 C41 N3 120.4(4)
C36 C41 N3 119.4(4)
C40 C42 H42A 109.5
C40 C42 H42B 109.5
H42A C42 H42B 109.5
C40 C42 H42C 109.5
H42A C42 H42C 109.5
H42B C42 H42C 109.5
C44 C43 H43A 109.5
C44 C43 H43B 109.5
H43A C43 H43B 109.5
C44 C43 H43C 109.5
H43A C43 H43C 109.5
H43B C43 H43C 109.5
C45 C44 C49 120.0
C45 C44 C43 120.6(4)
C49 C44 C43 119.4(4)
C46 C45 C44 120.0
C46 C45 H45 120.0
C44 C45 H45 120.0
C45 C46 C47 120.0
C45 C46 H46 120.0
C47 C46 H46 120.0
C48 C47 C46 120.0
C48 C47 H47 120.0
C46 C47 H47 120.0
C47 C48 C49 120.0
C47 C48 C50 119.2(4)
C49 C48 C50 120.8(4)
C48 C49 C44 120.0
C48 C49 N4 118.8(4)
C44 C49 N4 120.9(4)
C48 C50 H50A 109.5
C48 C50 H50B 109.5
H50A C50 H50B 109.5
C48 C50 H50C 109.5
H50A C50 H50C 109.5
H50B C50 H50C 109.5
C52 C51 C56 121.0(7)
C52 C51 Fe2 69.7(5)
C56 C51 Fe2 71.2(5)
C52 C51 H51 119.5
C56 C51 H51 119.5
Fe2 C51 H51 132.8
C53 C52 C51 120.6(7)
C53 C52 Fe2 70.5(4)
C51 C52 Fe2 70.8(5)
C53 C52 H52 119.7
C51 C52 H52 119.7
Fe2 C52 H52 132.0
C52 C53 C54 119.3(7)
C52 C53 Fe2 70.1(4)
C54 C53 Fe2 70.3(5)
C52 C53 H53 120.3
C54 C53 H53 120.3
Fe2 C53 H53 132.1
C55 C54 C53 119.7(8)
C55 C54 Fe2 70.0(5)
C53 C54 Fe2 70.1(5)
C55 C54 H54 120.2
C53 C54 H54 120.2
Fe2 C54 H54 132.7
C54 C55 C56 122.5(8)
C54 C55 Fe2 70.9(5)
C56 C55 Fe2 71.8(5)
C54 C55 H55 118.8
C56 C55 H55 118.8
Fe2 C55 H55 131.7
C51 C56 C55 116.9(8)
C51 C56 C57 120.3(8)
C55 C56 C57 122.8(8)
C51 C56 Fe2 69.4(5)
C55 C56 Fe2 68.6(4)
C57 C56 Fe2 134.6(6)
C56 C57 H57A 109.5
C56 C57 H57B 109.5
H57A C57 H57B 109.5
C56 C57 H57C 109.5
H57A C57 H57C 109.5
H57B C57 H57C 109.5
C32 N3 C41 119.3(6)
C32 N3 Fe2 116.6(5)
C41 N3 Fe2 124.1(4)
C33 N4 C49 117.4(6)
C33 N4 Fe2 117.0(5)
C49 N4 Fe2 125.7(5)
N3 Fe2 N4 80.9(3)
N3 Fe2 C55 157.1(3)
N4 Fe2 C55 102.7(3)
N3 Fe2 C52 102.0(3)
N4 Fe2 C52 155.1(3)
C55 Fe2 C52 84.4(3)
N3 Fe2 C53 126.8(3)
N4 Fe2 C53 119.9(3)
C55 Fe2 C53 71.3(3)
C52 Fe2 C53 39.4(3)
N3 Fe2 C54 163.6(3)
N4 Fe2 C54 98.9(3)
C55 Fe2 C54 39.1(3)
C52 Fe2 C54 71.4(3)
C53 Fe2 C54 39.5(3)
N3 Fe2 C51 99.8(3)
N4 Fe2 C51 165.1(3)
C55 Fe2 C51 71.0(3)
C52 Fe2 C51 39.5(3)
C53 Fe2 C51 71.6(3)
C54 Fe2 C51 84.6(3)
N3 Fe2 C56 121.2(3)
N4 Fe2 C56 128.0(3)
C55 Fe2 C56 39.6(3)
C52 Fe2 C56 71.9(3)
C53 Fe2 C56 85.6(3)
C54 Fe2 C56 71.9(3)
C51 Fe2 C56 39.4(3)

loop_
_geom_bond_atom_site_label_1
_geom_bond_atom_site_label_2
_geom_bond_distance
C1 C2 1.499(10)
C1 H1A 0.9800
C1 H1B 0.9800
C1 H1C 0.9800
C2 N1 1.368(9)
C2 C3 1.388(11)
C3 N2 1.361(10)
C3 C4 1.497(11)
C4 H4A 0.9800
C4 H4B 0.9800
C4 H4C 0.9800
C5 C6 1.554(8)
C5 H5A 0.9800
C5 H5B 0.9800
C5 H5C 0.9800
C6 C7 1.3900
C6 C11 1.3900
C7 C8 1.3900
C7 H7 0.9500
C8 C9 1.3900
C8 H8 0.9500
C9 C10 1.3900
C9 H9 0.9500
C10 C11 1.3900
C10 C12 1.525(8)
C11 N2 1.446(7)
C12 H12A 0.9800
C12 H12B 0.9800
C12 H12C 0.9800
C13 C14 1.513(8)
C13 H13A 0.9800
C13 H13B 0.9800
C13 H13C 0.9800
C14 C15 1.3900
C14 C19 1.3900
C15 C16 1.3900
C15 H15 0.9500
C16 C17 1.3900
C16 H16 0.9500
C17 C18 1.3900
C17 H17 0.9500
C18 C19 1.3900
C18 C20 1.528(8)
C19 N1 1.417(7)
C20 H20A 0.9800
C20 H20B 0.9800
C20 H20C 0.9800
C21 C26 1.413(12)
C21 C22 1.427(11)
C21 Fe1 2.092(8)
C21 H21 0.9500
C22 C23 1.430(12)
C22 Fe1 2.085(8)
C22 H22 0.9500
C23 C24 1.385(12)
C23 Fe1 2.085(7)
C23 H23 0.9500
C24 C25 1.413(12)
C24 Fe1 2.080(9)
C24 H24 0.9500
C25 C26 1.407(12)
C25 Fe1 2.080(8)
C25 H25 0.9500
C26 C27 1.504(12)
C26 Fe1 2.122(9)
C27 H27A 0.9800
C27 H27B 0.9800
C27 H27C 0.9800
N1 Fe1 1.882(6)
N2 Fe1 1.890(6)
C31 C32 1.505(11)
C31 H31A 0.9800
C31 H31B 0.9800
C31 H31C 0.9800
C32 N3 1.369(9)
C32 C33 1.398(10)
C33 N4 1.357(9)
C33 C34 1.489(11)
C34 H34A 0.9800
C34 H34B 0.9800
C34 H34C 0.9800
C35 C36 1.515(8)
C35 H35A 0.9800
C35 H35B 0.9800
C35 H35C 0.9800
C36 C37 1.3900
C36 C41 1.3900
C37 C38 1.3900
C37 H37 0.9500
C38 C39 1.3900
C38 H38 0.9500
C39 C40 1.3900
C39 H39 0.9500
C40 C41 1.3900
C40 C42 1.525(8)
C41 N3 1.420(7)
C42 H42A 0.9800
C42 H42B 0.9800
C42 H42C 0.9800
C43 C44 1.519(8)
C43 H43A 0.9800
C43 H43B 0.9800
C43 H43C 0.9800
C44 C45 1.3900
C44 C49 1.3900
C45 C46 1.3900
C45 H45 0.9500
C46 C47 1.3900
C46 H46 0.9500
C47 C48 1.3900
C47 H47 0.9500
C48 C49 1.3900
C48 C50 1.537(8)
C49 N4 1.437(7)
C50 H50A 0.9800
C50 H50B 0.9800
C50 H50C 0.9800
C51 C52 1.416(11)
C51 C56 1.423(12)
C51 Fe2 2.101(8)
C51 H51 0.9500
C52 C53 1.408(11)
C52 Fe2 2.086(8)
C52 H52 0.9500
C53 C54 1.416(12)
C53 Fe2 2.092(8)
C53 H53 0.9500
C54 C55 1.399(12)
C54 Fe2 2.094(9)
C54 H54 0.9500
C55 C56 1.426(11)
C55 Fe2 2.083(8)
C55 H55 0.9500
C56 C57 1.500(12)
C56 Fe2 2.125(8)
C57 H57A 0.9800
C57 H57B 0.9800
C57 H57C 0.9800
N3 Fe2 1.886(6)
N4 Fe2 1.892(7)

loop_
_geom_torsion_atom_site_label_1
_geom_torsion_atom_site_label_2
_geom_torsion_atom_site_label_3
_geom_torsion_atom_site_label_4
_geom_torsion
N1 C2 C3 N2 -0.5(9)
C1 C2 C3 N2 179.4(7)
N1 C2 C3 C4 -178.4(7)
C1 C2 C3 C4 1.5(12)
C11 C6 C7 C8 0.0
C5 C6 C7 C8 177.9(5)
C6 C7 C8 C9 0.0
C7 C8 C9 C10 0.0
C8 C9 C10 C11 0.0
C8 C9 C10 C12 179.9(6)
C9 C10 C11 C6 0.0
C12 C10 C11 C6 -179.9(5)
C9 C10 C11 N2 -173.3(5)
C12 C10 C11 N2 6.8(6)
C7 C6 C11 C10 0.0
C5 C6 C11 C10 -177.8(6)
C7 C6 C11 N2 173.6(5)
C5 C6 C11 N2 -4.3(6)
C19 C14 C15 C16 0.0
C13 C14 C15 C16 -179.7(6)
C14 C15 C16 C17 0.0
C15 C16 C17 C18 0.0
C16 C17 C18 C19 0.0
C16 C17 C18 C20 -178.4(6)
C17 C18 C19 C14 0.0
C20 C18 C19 C14 178.4(6)
C17 C18 C19 N1 174.9(5)
C20 C18 C19 N1 -6.7(6)
C15 C14 C19 C18 0.0
C13 C14 C19 C18 179.7(6)
C15 C14 C19 N1 -174.9(5)
C13 C14 C19 N1 4.9(6)
C26 C21 C22 C23 0.2(11)
Fe1 C21 C22 C23 -51.6(6)
C26 C21 C22 Fe1 51.8(7)
C21 C22 C23 C24 -0.9(11)
Fe1 C22 C23 C24 -52.6(7)
C21 C22 C23 Fe1 51.7(6)
C22 C23 C24 C25 2.0(12)
Fe1 C23 C24 C25 -50.5(7)
C22 C23 C24 Fe1 52.4(6)
C23 C24 C25 C26 -2.4(12)
Fe1 C24 C25 C26 -53.1(7)
C23 C24 C25 Fe1 50.7(7)
C24 C25 C26 C21 1.6(12)
Fe1 C25 C26 C21 -50.7(7)
C24 C25 C26 C27 -177.0(8)
Fe1 C25 C26 C27 130.7(8)
C24 C25 C26 Fe1 52.3(7)
C22 C21 C26 C25 -0.5(12)
Fe1 C21 C26 C25 50.5(7)
C22 C21 C26 C27 178.1(7)
Fe1 C21 C26 C27 -130.9(8)
C22 C21 C26 Fe1 -51.0(7)
C3 C2 N1 C19 -179.6(5)
C1 C2 N1 C19 0.5(9)
C3 C2 N1 Fe1 0.0(8)
C1 C2 N1 Fe1 -180.0(5)
C18 C19 N1 C2 92.3(6)
C14 C19 N1 C2 -92.8(6)
C18 C19 N1 Fe1 -87.1(5)
C14 C19 N1 Fe1 87.8(5)
C2 C3 N2 C11 178.6(5)
C4 C3 N2 C11 -3.4(9)
C2 C3 N2 Fe1 0.8(8)
C4 C3 N2 Fe1 178.9(5)
C10 C11 N2 C3 -92.1(6)
C6 C11 N2 C3 94.5(6)
C10 C11 N2 Fe1 85.4(5)
C6 C11 N2 Fe1 -88.0(5)
C2 N1 Fe1 N2 0.4(5)
C19 N1 Fe1 N2 179.9(5)
C2 N1 Fe1 C24 96.2(10)
C19 N1 Fe1 C24 -84.3(10)
C2 N1 Fe1 C25 -98.1(9)
C19 N1 Fe1 C25 81.4(10)
C2 N1 Fe1 C22 158.3(5)
C19 N1 Fe1 C22 -22.2(5)
C2 N1 Fe1 C23 123.1(5)
C19 N1 Fe1 C23 -57.4(6)
C2 N1 Fe1 C21 -161.0(5)
C19 N1 Fe1 C21 18.5(5)
C2 N1 Fe1 C26 -126.4(5)
C19 N1 Fe1 C26 53.1(6)
C3 N2 Fe1 N1 -0.7(5)
C11 N2 Fe1 N1 -178.2(5)
C3 N2 Fe1 C24 -161.1(5)
C11 N2 Fe1 C24 21.4(5)
C3 N2 Fe1 C25 158.5(5)
C11 N2 Fe1 C25 -19.1(5)
C3 N2 Fe1 C22 -96.2(9)
C11 N2 Fe1 C22 86.3(9)
C3 N2 Fe1 C23 -125.9(5)
C11 N2 Fe1 C23 56.5(6)
C3 N2 Fe1 C21 95.4(10)
C11 N2 Fe1 C21 -82.1(10)
C3 N2 Fe1 C26 124.2(5)
C11 N2 Fe1 C26 -53.3(6)
C23 C24 Fe1 N1 36.4(12)
C25 C24 Fe1 N1 172.1(8)
C23 C24 Fe1 N2 128.9(5)
C25 C24 Fe1 N2 -95.4(5)
C23 C24 Fe1 C25 -135.7(7)
C23 C24 Fe1 C22 -30.3(5)
C25 C24 Fe1 C22 105.4(5)
C25 C24 Fe1 C23 135.7(7)
C23 C24 Fe1 C21 -69.0(5)
C25 C24 Fe1 C21 66.7(5)
C23 C24 Fe1 C26 -107.1(6)
C25 C24 Fe1 C26 28.6(5)
C26 C25 Fe1 N1 -38.7(11)
C24 C25 Fe1 N1 -172.6(7)
C26 C25 Fe1 N2 -133.4(5)
C24 C25 Fe1 N2 92.7(5)
C26 C25 Fe1 C24 133.9(7)
C26 C25 Fe1 C22 67.6(5)
C24 C25 Fe1 C22 -66.3(5)
C26 C25 Fe1 C23 106.4(5)
C24 C25 Fe1 C23 -27.4(5)
C26 C25 Fe1 C21 29.3(5)
C24 C25 Fe1 C21 -104.6(5)
C24 C25 Fe1 C26 -133.9(7)
C21 C22 Fe1 N1 94.0(5)
C23 C22 Fe1 N1 -132.5(5)
C21 C22 Fe1 N2 -174.3(7)
C23 C22 Fe1 N2 -40.9(10)
C21 C22 Fe1 C24 -104.1(5)
C23 C22 Fe1 C24 29.4(5)
C21 C22 Fe1 C25 -65.9(5)
C23 C22 Fe1 C25 67.6(5)
C21 C22 Fe1 C23 -133.5(7)
C23 C22 Fe1 C21 133.5(7)
C21 C22 Fe1 C26 -28.0(5)
C23 C22 Fe1 C26 105.4(5)
C24 C23 Fe1 N1 -166.1(5)
C22 C23 Fe1 N1 61.6(6)
C24 C23 Fe1 N2 -64.4(6)
C22 C23 Fe1 N2 163.4(4)
C22 C23 Fe1 C24 -132.2(7)
C24 C23 Fe1 C25 28.0(5)
C22 C23 Fe1 C25 -104.2(5)
C24 C23 Fe1 C22 132.2(7)
C24 C23 Fe1 C21 103.0(5)
C22 C23 Fe1 C21 -29.3(5)
C24 C23 Fe1 C26 65.4(6)
C22 C23 Fe1 C26 -66.9(5)
C26 C21 Fe1 N1 131.3(5)
C22 C21 Fe1 N1 -93.8(5)
C26 C21 Fe1 N2 38.4(12)
C22 C21 Fe1 N2 173.3(8)
C26 C21 Fe1 C24 -67.7(5)
C22 C21 Fe1 C24 67.2(5)
C26 C21 Fe1 C25 -29.2(5)
C22 C21 Fe1 C25 105.7(5)
C26 C21 Fe1 C22 -134.9(7)
C26 C21 Fe1 C23 -105.6(6)
C22 C21 Fe1 C23 29.4(5)
C22 C21 Fe1 C26 134.9(7)
C25 C26 Fe1 N1 164.7(4)
C21 C26 Fe1 N1 -62.3(6)
C27 C26 Fe1 N1 51.3(11)
C25 C26 Fe1 N2 60.9(6)
C21 C26 Fe1 N2 -166.1(5)
C27 C26 Fe1 N2 -52.5(11)
C25 C26 Fe1 C24 -29.1(5)
C21 C26 Fe1 C24 104.0(6)
C27 C26 Fe1 C24 -142.4(10)
C21 C26 Fe1 C25 133.0(8)
C27 C26 Fe1 C25 -113.4(12)
C25 C26 Fe1 C22 -104.5(5)
C21 C26 Fe1 C22 28.6(5)
C27 C26 Fe1 C22 142.1(10)
C25 C26 Fe1 C23 -66.0(5)
C21 C26 Fe1 C23 67.0(5)
C27 C26 Fe1 C23 -179.4(10)
C25 C26 Fe1 C21 -133.0(8)
C27 C26 Fe1 C21 113.6(11)
N3 C32 C33 N4 0.1(8)
C31 C32 C33 N4 179.3(7)
N3 C32 C33 C34 177.8(7)
C31 C32 C33 C34 -3.0(12)
C41 C36 C37 C38 0.0
C35 C36 C37 C38 178.8(6)
C36 C37 C38 C39 0.0
C37 C38 C39 C40 0.0
C38 C39 C40 C41 0.0
C38 C39 C40 C42 -178.5(5)
C39 C40 C41 C36 0.0
C42 C40 C41 C36 178.5(5)
C39 C40 C41 N3 175.0(5)
C42 C40 C41 N3 -6.5(6)
C37 C36 C41 C40 0.0
C35 C36 C41 C40 -178.8(6)
C37 C36 C41 N3 -175.1(5)
C35 C36 C41 N3 6.1(6)
C49 C44 C45 C46 0.0
C43 C44 C45 C46 -178.5(6)
C44 C45 C46 C47 0.0
C45 C46 C47 C48 0.0
C46 C47 C48 C49 0.0
C46 C47 C48 C50 -177.9(5)
C47 C48 C49 C44 0.0
C50 C48 C49 C44 177.8(6)
C47 C48 C49 N4 -174.3(5)
C50 C48 C49 N4 3.5(6)
C45 C44 C49 C48 0.0
C43 C44 C49 C48 178.5(6)
C45 C44 C49 N4 174.2(5)
C43 C44 C49 N4 -7.3(6)
C56 C51 C52 C53 0.5(12)
Fe2 C51 C52 C53 52.0(7)
C56 C51 C52 Fe2 -51.4(7)
C51 C52 C53 C54 0.0(12)
Fe2 C52 C53 C54 52.1(7)
C51 C52 C53 Fe2 -52.1(7)
C52 C53 C54 C55 -0.6(12)
Fe2 C53 C54 C55 51.3(7)
C52 C53 C54 Fe2 -52.0(7)
C53 C54 C55 C56 0.8(12)
Fe2 C54 C55 C56 52.2(7)
C53 C54 C55 Fe2 -51.4(7)
C52 C51 C56 C55 -0.4(12)
Fe2 C51 C56 C55 -51.1(6)
C52 C51 C56 C57 -178.8(7)
Fe2 C51 C56 C57 130.5(8)
C52 C51 C56 Fe2 50.8(7)
C54 C55 C56 C51 -0.3(12)
Fe2 C55 C56 C51 51.5(7)
C54 C55 C56 C57 178.1(8)
Fe2 C55 C56 C57 -130.1(8)
C54 C55 C56 Fe2 -51.8(7)
C33 C32 N3 C41 179.8(5)
C31 C32 N3 C41 0.6(9)
C33 C32 N3 Fe2 -0.1(7)
C31 C32 N3 Fe2 -179.3(5)
C40 C41 N3 C32 92.7(6)
C36 C41 N3 C32 -92.2(6)
C40 C41 N3 Fe2 -87.4(5)
C36 C41 N3 Fe2 87.6(5)
C32 C33 N4 C49 -179.8(5)
C34 C33 N4 C49 2.4(10)
C32 C33 N4 Fe2 -0.1(8)
C34 C33 N4 Fe2 -177.9(6)
C48 C49 N4 C33 -93.2(6)
C44 C49 N4 C33 92.6(6)
C48 C49 N4 Fe2 87.2(5)
C44 C49 N4 Fe2 -87.1(5)
C32 N3 Fe2 N4 0.0(5)
C41 N3 Fe2 N4 -179.8(5)
C32 N3 Fe2 C55 101.1(8)
C41 N3 Fe2 C55 -78.7(9)
C32 N3 Fe2 C52 -154.8(5)
C41 N3 Fe2 C52 25.3(5)
C32 N3 Fe2 C53 -120.8(5)
C41 N3 Fe2 C53 59.4(6)
C32 N3 Fe2 C54 -90.8(12)
C41 N3 Fe2 C54 89.4(12)
C32 N3 Fe2 C51 164.9(5)
C41 N3 Fe2 C51 -14.9(5)
C32 N3 Fe2 C56 129.3(5)
C41 N3 Fe2 C56 -50.6(6)
C33 N4 Fe2 N3 0.0(5)
C49 N4 Fe2 N3 179.7(5)
C33 N4 Fe2 C55 -156.9(5)
C49 N4 Fe2 C55 22.7(5)
C33 N4 Fe2 C52 98.9(8)
C49 N4 Fe2 C52 -81.4(9)
C33 N4 Fe2 C53 127.5(5)
C49 N4 Fe2 C53 -52.8(6)
C33 N4 Fe2 C54 163.4(5)
C49 N4 Fe2 C54 -17.0(6)
C33 N4 Fe2 C51 -94.1(12)
C49 N4 Fe2 C51 85.6(12)
C33 N4 Fe2 C56 -122.7(5)
C49 N4 Fe2 C56 57.0(6)
C54 C55 Fe2 N3 174.7(7)
C56 C55 Fe2 N3 39.3(10)
C54 C55 Fe2 N4 -88.6(5)
C56 C55 Fe2 N4 136.0(5)
C54 C55 Fe2 C52 67.2(5)
C56 C55 Fe2 C52 -68.2(5)
C54 C55 Fe2 C53 29.0(5)
C56 C55 Fe2 C53 -106.4(5)
C56 C55 Fe2 C54 -135.4(7)
C54 C55 Fe2 C51 105.4(5)
C56 C55 Fe2 C51 -30.0(5)
C54 C55 Fe2 C56 135.4(7)
C53 C52 Fe2 N3 135.0(5)
C51 C52 Fe2 N3 -91.0(5)
C53 C52 Fe2 N4 40.8(9)
C51 C52 Fe2 N4 174.8(6)
C53 C52 Fe2 C55 -67.3(5)
C51 C52 Fe2 C55 66.7(5)
C51 C52 Fe2 C53 134.0(7)
C53 C52 Fe2 C54 -29.4(5)
C51 C52 Fe2 C54 104.6(5)
C53 C52 Fe2 C51 -134.0(7)
C53 C52 Fe2 C56 -105.8(5)
C51 C52 Fe2 C56 28.2(5)
C52 C53 Fe2 N3 -59.7(6)
C54 C53 Fe2 N3 167.2(5)
C52 C53 Fe2 N4 -161.5(5)
C54 C53 Fe2 N4 65.4(6)
C52 C53 Fe2 C55 104.3(5)
C54 C53 Fe2 C55 -28.8(5)
C54 C53 Fe2 C52 -133.1(7)
C52 C53 Fe2 C54 133.1(7)
C52 C53 Fe2 C51 28.8(5)
C54 C53 Fe2 C51 -104.2(5)
C52 C53 Fe2 C56 66.5(5)
C54 C53 Fe2 C56 -66.6(5)
C55 C54 Fe2 N3 -172.7(9)
C53 C54 Fe2 N3 -38.9(13)
C55 C54 Fe2 N4 99.1(5)
C53 C54 Fe2 N4 -127.1(5)
C53 C54 Fe2 C55 133.8(7)
C55 C54 Fe2 C52 -104.5(5)
C53 C54 Fe2 C52 29.3(5)
C55 C54 Fe2 C53 -133.8(7)
C55 C54 Fe2 C51 -66.3(5)
C53 C54 Fe2 C51 67.5(5)
C55 C54 Fe2 C56 -28.1(5)
C53 C54 Fe2 C56 105.7(5)
C52 C51 Fe2 N3 96.9(5)
C56 C51 Fe2 N3 -128.1(5)
C52 C51 Fe2 N4 -171.4(10)
C56 C51 Fe2 N4 -36.5(14)
C52 C51 Fe2 C55 -104.8(5)
C56 C51 Fe2 C55 30.2(5)
C56 C51 Fe2 C52 134.9(7)
C52 C51 Fe2 C53 -28.8(5)
C56 C51 Fe2 C53 106.2(5)
C52 C51 Fe2 C54 -67.1(5)
C56 C51 Fe2 C54 67.9(5)
C52 C51 Fe2 C56 -134.9(7)
C51 C56 Fe2 N3 64.9(5)
C55 C56 Fe2 N3 -163.3(4)
C57 C56 Fe2 N3 -47.8(10)
C51 C56 Fe2 N4 168.8(4)
C55 C56 Fe2 N4 -59.4(6)
C57 C56 Fe2 N4 56.1(10)
C51 C56 Fe2 C55 -131.8(7)
C57 C56 Fe2 C55 115.5(11)
C51 C56 Fe2 C52 -28.3(5)
C55 C56 Fe2 C52 103.5(5)
C57 C56 Fe2 C52 -141.0(9)
C51 C56 Fe2 C53 -66.1(5)
C55 C56 Fe2 C53 65.7(5)
C57 C56 Fe2 C53 -178.8(9)
C51 C56 Fe2 C54 -104.0(5)
C55 C56 Fe2 C54 27.8(5)
C57 C56 Fe2 C54 143.3(10)
C55 C56 Fe2 C51 131.8(7)
C57 C56 Fe2 C51 -112.7(11)
